data_4348229
loop_
_publ_author_name
'Chalmers, Brian A.'
'Meigh, Christina B. E.'
'Nejman, Phillip S.'
'B\"uhl, Michael'
'L\'ebl, Tom\'a\<s'
'Woollins, J. Derek'
'Slawin, Alexandra M. Z.'
'Kilian, Petr'

_publ_section_title
;
 Geminally Substituted Tris(acenaphthyl) and Bis(acenaphthyl) Arsines,
 Stibines, and Bismuthine: A Structural and Nuclear Magnetic Resonance
 Investigation.
;
_journal_issue 14
_journal_name_full 'Inorganic chemistry'
_journal_page_first 7117
_journal_page_last 7125
_journal_paper_doi 10.1021/acs.inorgchem.6b01079
_journal_volume 55
_journal_year 2016
_chemical_formula_moiety 'C43 H51 As Cl2 P2'
_chemical_formula_sum 'C43 H51 As Cl2 P2'
_chemical_formula_weight 775.65
_space_group_crystal_system triclinic
_space_group_IT_number 2
_space_group_name_Hall '-P 1'
_space_group_name_H-M_alt 'P -1'
_atom_sites_solution_hydrogens geom
_atom_sites_solution_primary direct
_atom_sites_solution_secondary difmap
_audit_creation_date 2015-09-22
_audit_creation_method 'by CrystalStructure 4.1'
_cell_angle_alpha 91.663(6)
_cell_angle_beta 101.989(8)
_cell_angle_gamma 106.756(7)
_cell_formula_units_Z 2
_cell_length_a 9.329(4)
_cell_length_b 11.646(5)
_cell_length_c 19.133(8)
_cell_measurement_reflns_used 4798
_cell_measurement_temperature 93
_cell_measurement_theta_max 27.60
_cell_measurement_theta_min 1.80
_cell_volume 1938.2(14)
_computing_cell_refinement 'CrystalClear-SM Expert 2.1 b32'
_computing_data_collection 'CrystalClear-SM Expert 2.1 b32 (Rigaku, 2014)'
_computing_data_reduction 'CrystalClear-SM Expert 2.1 b32'
_computing_molecular_graphics 'CrystalStructure 4.1'
_computing_publication_material 'CrystalStructure 4.1 (Rigaku, 2014)'
_computing_structure_refinement 'SHELXL2013 (Sheldrick, 2008)'
_computing_structure_solution 'DIRDIF99-PATTY (Gould, et al., 1999)'
_diffrn_ambient_temperature 93
_diffrn_detector_area_resol_mean 5.814
_diffrn_measured_fraction_theta_full 0.980
_diffrn_measured_fraction_theta_max 0.977
_diffrn_measurement_device_type 'Rigaku XtaLAB P200'
_diffrn_measurement_method \w
_diffrn_radiation_type 'Mo K\a'
_diffrn_radiation_wavelength 0.71075
_diffrn_reflns_av_R_equivalents 0.1205
_diffrn_reflns_Laue_measured_fraction_full 0.980
_diffrn_reflns_Laue_measured_fraction_max 0.977
_diffrn_reflns_limit_h_max 11
_diffrn_reflns_limit_h_min -11
_diffrn_reflns_limit_k_max 13
_diffrn_reflns_limit_k_min -14
_diffrn_reflns_limit_l_max 23
_diffrn_reflns_limit_l_min -22
_diffrn_reflns_number 24902
_diffrn_reflns_point_group_measured_fraction_full 0.980
_diffrn_reflns_point_group_measured_fraction_max 0.977
_diffrn_reflns_theta_full 25.242
_diffrn_reflns_theta_max 25.404
_diffrn_reflns_theta_min 1.834
_diffrn_standards_number 0
_exptl_absorpt_coefficient_mu 1.127
_exptl_absorpt_correction_T_max 0.945
_exptl_absorpt_correction_T_min 0.545
_exptl_absorpt_correction_type multi-scan
_exptl_absorpt_process_details 'REQAB (Rigaku, 1998)'
_exptl_crystal_colour colorless
_exptl_crystal_density_diffrn 1.329
_exptl_crystal_density_method 'not measured'
_exptl_crystal_description prism
_exptl_crystal_F_000 812.00
_exptl_crystal_size_max 0.120
_exptl_crystal_size_mid 0.080
_exptl_crystal_size_min 0.050
_refine_diff_density_max 4.47
_refine_diff_density_min -1.01
_refine_ls_extinction_method none
_refine_ls_goodness_of_fit_ref 1.001
_refine_ls_hydrogen_treatment constr
_refine_ls_number_parameters 437
_refine_ls_number_reflns 6993
_refine_ls_number_restraints 0
_refine_ls_R_factor_all 0.1181
_refine_ls_R_factor_gt 0.0931
_refine_ls_shift/su_max 0.000
_refine_ls_structure_factor_coef Fsqd
_refine_ls_weighting_details 'w = 1/[\s^2^(Fo^2^)+(0.1700P)^2^] where P=(Fo^2^+2Fc^2^)/3'
_refine_ls_weighting_scheme calc
_refine_ls_wR_factor_gt 0.2401
_refine_ls_wR_factor_ref 0.2508
_reflns_number_gt 4763
_reflns_number_total 6993
_reflns_threshold_expression F^2^>2.0\s(F^2^)
_cod_data_source_file ic6b01079_si_002.cif
_cod_data_source_block 5
_cod_database_code 4348229

loop_
_space_group_symop_id
_space_group_symop_operation_xyz
1 +X,+Y,+Z
2 -X,-Y,-Z

loop_
_atom_site_label
_atom_site_type_symbol
_atom_site_fract_x
_atom_site_fract_y
_atom_site_fract_z
_atom_site_U_iso_or_equiv
_atom_site_adp_type
_atom_site_occupancy
_atom_site_site_symmetry_order
_atom_site_calc_flag
_atom_site_refinement_flags_posn
_atom_site_refinement_flags_adp
As1 As 0.04454(8) 0.07934(6) 0.16455(3) 0.0225(3) Uani 1 1 d . .
Cl1 Cl 0.6933(3) 0.1982(3) 0.47379(13) 0.0694(8) Uani 1 1 d . .
Cl2 Cl 0.5379(3) 0.3599(3) 0.52244(15) 0.0714(8) Uani 1 1 d . .
P9 P 0.3590(2) 0.28137(16) 0.19036(9) 0.0245(4) Uani 1 1 d . .
P29 P 0.0875(2) -0.08212(16) 0.29440(9) 0.0266(4) Uani 1 1 d . .
C1 C 0.0081(8) 0.1806(6) 0.0838(3) 0.0239(15) Uani 1 1 d . .
C2 C -0.1336(8) 0.1404(6) 0.0356(3) 0.0266(15) Uani 1 1 d . .
H2 H -0.2089 0.0729 0.0461 0.032 Uiso 1 1 calc R U
C3 C -0.1729(8) 0.1944(7) -0.0288(4) 0.0290(16) Uani 1 1 d . .
H3 H -0.2710 0.1624 -0.0604 0.035 Uiso 1 1 calc R U
C4 C -0.0682(8) 0.2916(6) -0.0440(3) 0.0246(15) Uani 1 1 d . .
C5 C 0.0765(8) 0.3369(6) 0.0045(3) 0.0222(14) Uani 1 1 d . .
C6 C 0.1703(9) 0.4397(6) -0.0185(3) 0.0270(16) Uani 1 1 d . .
C7 C 0.3109(8) 0.4959(6) 0.0224(3) 0.0247(15) Uani 1 1 d . .
H7 H 0.3744 0.5671 0.0085 0.030 Uiso 1 1 calc R U
C8 C 0.3628(8) 0.4474(6) 0.0866(4) 0.0247(14) Uani 1 1 d . .
H8 H 0.4624 0.4876 0.1150 0.030 Uiso 1 1 calc R U
C9 C 0.2746(8) 0.3430(6) 0.1102(3) 0.0246(15) Uani 1 1 d . .
C10 C 0.1217(8) 0.2829(6) 0.0688(3) 0.0236(15) Uani 1 1 d . .
C11 C -0.0707(8) 0.3672(7) -0.1071(3) 0.0303(16) Uani 1 1 d . .
H11A H -0.1562 0.4030 -0.1123 0.036 Uiso 1 1 calc R U
H11B H -0.0834 0.3176 -0.1522 0.036 Uiso 1 1 calc R U
C12 C 0.0845(8) 0.4657(6) -0.0900(3) 0.0281(16) Uani 1 1 d . .
H12A H 0.1416 0.4624 -0.1278 0.034 Uiso 1 1 calc R U
H12B H 0.0701 0.5465 -0.0862 0.034 Uiso 1 1 calc R U
C13 C 0.4909(8) 0.2126(6) 0.1542(4) 0.0289(16) Uani 1 1 d . .
H13 H 0.5362 0.1706 0.1938 0.035 Uiso 1 1 calc R U
C14 C 0.6253(9) 0.2999(7) 0.1315(4) 0.0375(18) Uani 1 1 d . .
H14A H 0.6838 0.3611 0.1714 0.045 Uiso 1 1 calc R U
H14B H 0.6923 0.2558 0.1183 0.045 Uiso 1 1 calc R U
H14C H 0.5866 0.3389 0.0902 0.045 Uiso 1 1 calc R U
C15 C 0.3969(9) 0.1159(7) 0.0940(4) 0.0366(18) Uani 1 1 d . .
H15A H 0.3113 0.0612 0.1102 0.044 Uiso 1 1 calc R U
H15B H 0.3564 0.1536 0.0524 0.044 Uiso 1 1 calc R U
H15C H 0.4621 0.0704 0.0805 0.044 Uiso 1 1 calc R U
C16 C 0.4911(9) 0.4173(7) 0.2483(4) 0.0309(16) Uani 1 1 d . .
H16 H 0.5646 0.4650 0.2209 0.037 Uiso 1 1 calc R U
C17 C 0.5811(9) 0.3751(7) 0.3140(4) 0.0354(18) Uani 1 1 d . .
H17A H 0.6388 0.3251 0.2981 0.043 Uiso 1 1 calc R U
H17B H 0.6527 0.4454 0.3450 0.043 Uiso 1 1 calc R U
H17C H 0.5092 0.3280 0.3408 0.043 Uiso 1 1 calc R U
C18 C 0.4021(10) 0.4941(7) 0.2714(4) 0.041(2) Uani 1 1 d . .
H18A H 0.3453 0.5203 0.2290 0.050 Uiso 1 1 calc R U
H18B H 0.3296 0.4474 0.2981 0.050 Uiso 1 1 calc R U
H18C H 0.4731 0.5648 0.3023 0.050 Uiso 1 1 calc R U
C21 C 0.0267(7) 0.1816(6) 0.2450(3) 0.0228(14) Uani 1 1 d . .
C22 C -0.0099(8) 0.2868(6) 0.2284(4) 0.0269(15) Uani 1 1 d . .
H22 H -0.0340 0.3006 0.1793 0.032 Uiso 1 1 calc R U
C23 C -0.0135(8) 0.3739(6) 0.2799(4) 0.0299(16) Uani 1 1 d . .
H23 H -0.0413 0.4435 0.2659 0.036 Uiso 1 1 calc R U
C24 C 0.0238(8) 0.3559(6) 0.3500(4) 0.0292(16) Uani 1 1 d . .
C25 C 0.0609(8) 0.2492(6) 0.3686(4) 0.0267(15) Uani 1 1 d . .
C26 C 0.0933(9) 0.2444(7) 0.4428(4) 0.0297(16) Uani 1 1 d . .
C27 C 0.1244(9) 0.1448(7) 0.4700(4) 0.0309(16) Uani 1 1 d . .
H27 H 0.1477 0.1396 0.5203 0.037 Uiso 1 1 calc R U
C28 C 0.1211(9) 0.0504(7) 0.4219(3) 0.0302(16) Uani 1 1 d . .
H28 H 0.1412 -0.0191 0.4412 0.036 Uiso 1 1 calc R U
C29 C 0.0903(8) 0.0523(6) 0.3482(3) 0.0250(15) Uani 1 1 d . .
C30 C 0.0599(7) 0.1578(6) 0.3184(3) 0.0222(14) Uani 1 1 d . .
C31 C 0.0330(10) 0.4305(7) 0.4175(4) 0.0353(18) Uani 1 1 d . .
H31A H -0.0696 0.4366 0.4200 0.042 Uiso 1 1 calc R U
H31B H 0.1043 0.5127 0.4194 0.042 Uiso 1 1 calc R U
C32 C 0.0940(9) 0.3615(7) 0.4797(4) 0.0351(17) Uani 1 1 d . .
H32A H 0.1993 0.4080 0.5057 0.042 Uiso 1 1 calc R U
H32B H 0.0261 0.3461 0.5140 0.042 Uiso 1 1 calc R U
C33 C -0.0408(9) -0.2023(7) 0.3359(4) 0.0332(17) Uani 1 1 d . .
H33 H 0.0099 -0.2027 0.3873 0.040 Uiso 1 1 calc R U
C34 C -0.1955(9) -0.1787(7) 0.3318(4) 0.0359(18) Uani 1 1 d . .
H34A H -0.2623 -0.2436 0.3524 0.043 Uiso 1 1 calc R U
H34B H -0.2442 -0.1760 0.2816 0.043 Uiso 1 1 calc R U
H34C H -0.1789 -0.1016 0.3590 0.043 Uiso 1 1 calc R U
C35 C -0.0675(12) -0.3234(7) 0.2965(5) 0.050(2) Uani 1 1 d . .
H35A H -0.1205 -0.3245 0.2465 0.060 Uiso 1 1 calc R U
H35B H -0.1309 -0.3866 0.3196 0.060 Uiso 1 1 calc R U
H35C H 0.0314 -0.3379 0.2980 0.060 Uiso 1 1 calc R U
C36 C 0.2883(9) -0.0845(7) 0.3330(4) 0.0318(17) Uani 1 1 d . .
H36 H 0.3083 -0.0730 0.3865 0.038 Uiso 1 1 calc R U
C37 C 0.3193(10) -0.2002(8) 0.3116(4) 0.044(2) Uani 1 1 d . .
H37A H 0.4303 -0.1883 0.3234 0.053 Uiso 1 1 calc R U
H37B H 0.2790 -0.2218 0.2599 0.053 Uiso 1 1 calc R U
H37C H 0.2686 -0.2651 0.3378 0.053 Uiso 1 1 calc R U
C38 C 0.3942(9) 0.0218(7) 0.3072(4) 0.0380(18) Uani 1 1 d . .
H38A H 0.3690 0.0154 0.2546 0.046 Uiso 1 1 calc R U
H38B H 0.5010 0.0223 0.3245 0.046 Uiso 1 1 calc R U
H38C H 0.3814 0.0966 0.3258 0.046 Uiso 1 1 calc R U
C41 C -0.1629(8) -0.0356(6) 0.1477(3) 0.0208(14) Uani 1 1 d . .
C42 C -0.1884(8) -0.1484(6) 0.1117(4) 0.0278(15) Uani 1 1 d . .
H42 H -0.1078 -0.1635 0.0933 0.033 Uiso 1 1 calc R U
C43 C -0.3242(9) -0.2369(7) 0.1020(4) 0.0326(17) Uani 1 1 d . .
H43 H -0.3376 -0.3121 0.0768 0.039 Uiso 1 1 calc R U
C44 C -0.4456(8) -0.2175(7) 0.1292(4) 0.0301(16) Uani 1 1 d . .
H44 H -0.5404 -0.2795 0.1234 0.036 Uiso 1 1 calc R U
C45 C -0.4240(8) -0.1067(6) 0.1644(4) 0.0288(16) Uani 1 1 d . .
H45 H -0.5051 -0.0917 0.1823 0.035 Uiso 1 1 calc R U
C46 C -0.2852(8) -0.0175(6) 0.1737(3) 0.0264(15) Uani 1 1 d . .
H46 H -0.2724 0.0580 0.1983 0.032 Uiso 1 1 calc R U
C51 C 0.5216(11) 0.2125(9) 0.4913(5) 0.056(2) Uani 1 1 d . .
H51A H 0.4399 0.1874 0.4467 0.067 Uiso 1 1 calc R U
H51B H 0.4903 0.1575 0.5276 0.067 Uiso 1 1 calc R U

loop_
_atom_site_aniso_label
_atom_site_aniso_U_11
_atom_site_aniso_U_22
_atom_site_aniso_U_33
_atom_site_aniso_U_23
_atom_site_aniso_U_13
_atom_site_aniso_U_12
As1 0.0302(4) 0.0312(4) 0.0192(4) 0.0129(3) 0.0151(3) 0.0216(3)
Cl1 0.0565(15) 0.107(2) 0.0538(14) 0.0388(14) 0.0158(12) 0.0328(15)
Cl2 0.0716(18) 0.0715(18) 0.0652(16) 0.0133(14) 0.0075(14) 0.0176(15)
P9 0.0296(9) 0.0341(10) 0.0201(9) 0.0139(7) 0.0131(7) 0.0193(8)
P29 0.0390(11) 0.0299(10) 0.0201(9) 0.0118(7) 0.0129(8) 0.0191(9)
C1 0.037(4) 0.028(4) 0.019(3) 0.008(3) 0.014(3) 0.022(3)
C2 0.033(4) 0.034(4) 0.025(3) 0.013(3) 0.018(3) 0.019(3)
C3 0.032(4) 0.041(4) 0.025(4) 0.008(3) 0.009(3) 0.024(3)
C4 0.034(4) 0.032(4) 0.021(3) 0.009(3) 0.014(3) 0.025(3)
C5 0.036(4) 0.025(4) 0.015(3) 0.007(3) 0.013(3) 0.020(3)
C6 0.044(4) 0.036(4) 0.017(3) 0.012(3) 0.018(3) 0.029(4)
C7 0.035(4) 0.025(4) 0.021(3) 0.008(3) 0.010(3) 0.016(3)
C8 0.031(4) 0.024(4) 0.025(3) 0.006(3) 0.012(3) 0.014(3)
C9 0.037(4) 0.025(4) 0.023(3) 0.010(3) 0.015(3) 0.020(3)
C10 0.033(4) 0.033(4) 0.020(3) 0.009(3) 0.015(3) 0.027(3)
C11 0.038(4) 0.046(4) 0.021(3) 0.016(3) 0.014(3) 0.028(4)
C12 0.043(4) 0.035(4) 0.021(3) 0.013(3) 0.014(3) 0.030(4)
C13 0.033(4) 0.041(4) 0.029(4) 0.019(3) 0.017(3) 0.028(3)
C14 0.041(4) 0.051(5) 0.040(4) 0.023(4) 0.025(4) 0.031(4)
C15 0.042(4) 0.052(5) 0.033(4) 0.011(4) 0.017(3) 0.033(4)
C16 0.035(4) 0.039(4) 0.024(4) 0.012(3) 0.011(3) 0.016(3)
C17 0.040(4) 0.040(4) 0.025(4) 0.010(3) 0.003(3) 0.014(4)
C18 0.051(5) 0.047(5) 0.034(4) 0.008(4) 0.013(4) 0.024(4)
C21 0.024(3) 0.032(4) 0.019(3) 0.010(3) 0.011(3) 0.014(3)
C22 0.034(4) 0.037(4) 0.025(3) 0.013(3) 0.019(3) 0.025(3)
C23 0.033(4) 0.030(4) 0.035(4) 0.009(3) 0.013(3) 0.018(3)
C24 0.032(4) 0.031(4) 0.032(4) 0.001(3) 0.012(3) 0.018(3)
C25 0.029(4) 0.032(4) 0.028(4) 0.011(3) 0.016(3) 0.015(3)
C26 0.039(4) 0.035(4) 0.026(4) 0.008(3) 0.017(3) 0.020(3)
C27 0.041(4) 0.040(4) 0.022(4) 0.008(3) 0.014(3) 0.023(4)
C28 0.043(4) 0.033(4) 0.022(3) 0.010(3) 0.014(3) 0.018(3)
C29 0.030(4) 0.032(4) 0.022(3) 0.008(3) 0.014(3) 0.017(3)
C30 0.023(3) 0.023(4) 0.023(3) 0.002(3) 0.009(3) 0.007(3)
C31 0.045(5) 0.037(4) 0.034(4) 0.001(3) 0.017(3) 0.021(4)
C32 0.044(4) 0.038(4) 0.031(4) 0.002(3) 0.017(3) 0.019(4)
C33 0.044(4) 0.034(4) 0.025(4) 0.015(3) 0.010(3) 0.014(4)
C34 0.043(4) 0.039(4) 0.027(4) 0.014(3) 0.011(3) 0.012(4)
C35 0.065(6) 0.030(4) 0.054(5) 0.009(4) 0.025(5) 0.003(4)
C36 0.041(4) 0.042(4) 0.025(4) 0.012(3) 0.012(3) 0.029(4)
C37 0.054(5) 0.052(5) 0.046(5) 0.021(4) 0.021(4) 0.036(4)
C38 0.039(4) 0.052(5) 0.036(4) 0.013(4) 0.015(3) 0.027(4)
C41 0.029(4) 0.023(3) 0.016(3) 0.008(3) 0.007(3) 0.015(3)
C42 0.025(4) 0.030(4) 0.035(4) 0.004(3) 0.011(3) 0.016(3)
C43 0.042(4) 0.031(4) 0.038(4) 0.007(3) 0.016(3) 0.025(4)
C44 0.028(4) 0.039(4) 0.035(4) 0.017(3) 0.017(3) 0.019(3)
C45 0.028(4) 0.038(4) 0.028(4) 0.005(3) 0.011(3) 0.019(3)
C46 0.037(4) 0.029(4) 0.024(3) 0.010(3) 0.016(3) 0.019(3)
C51 0.050(5) 0.070(6) 0.045(5) 0.022(5) 0.009(4) 0.013(5)

loop_
_atom_type_symbol
_atom_type_description
_atom_type_scat_dispersion_real
_atom_type_scat_dispersion_imag
_atom_type_scat_source
C C 0.0033 0.0016
;
International Tables for Crystallography
(Vol. C, Tables 4.2.6.8 and 6.1.1.4)
;
H H 0.0000 0.0000
;
International Tables for Crystallography
(Vol. C, Table 6.1.1.4)
;
As As 0.0499 2.0058
;
International Tables for Crystallography
(Vol. C, Tables 4.2.6.8 and 6.1.1.4)
;
P P 0.1023 0.0942
;
International Tables for Crystallography
(Vol. C, Tables 4.2.6.8 and 6.1.1.4)
;
Cl Cl 0.1484 0.1585
;
International Tables for Crystallography
(Vol. C, Tables 4.2.6.8 and 6.1.1.4)
;

loop_
_geom_angle_atom_site_label_1
_geom_angle_atom_site_label_2
_geom_angle_atom_site_label_3
_geom_angle
C41 As1 C21 97.2(3)
C41 As1 C1 98.6(3)
C21 As1 C1 100.0(3)
C9 P9 C16 103.7(3)
C9 P9 C13 101.1(3)
C16 P9 C13 104.0(3)
C29 P29 C36 98.6(3)
C29 P29 C33 100.0(3)
C36 P29 C33 105.9(3)
C2 C1 C10 118.4(6)
C2 C1 As1 116.6(5)
C10 C1 As1 124.6(5)
C1 C2 C3 124.0(7)
C1 C2 H2 118.0
C3 C2 H2 118.0
C4 C3 C2 118.8(7)
C4 C3 H3 120.6
C2 C3 H3 120.6
C3 C4 C5 119.0(6)
C3 C4 C11 132.3(6)
C5 C4 C11 108.7(6)
C6 C5 C4 111.7(6)
C6 C5 C10 124.5(6)
C4 C5 C10 123.8(6)
C7 C6 C5 119.4(6)
C7 C6 C12 131.8(6)
C5 C6 C12 108.8(6)
C6 C7 C8 118.9(6)
C6 C7 H7 120.5
C8 C7 H7 120.5
C9 C8 C7 123.4(7)
C9 C8 H8 118.3
C7 C8 H8 118.3
C8 C9 C10 119.0(6)
C8 C9 P9 119.6(5)
C10 C9 P9 121.3(5)
C1 C10 C5 116.0(6)
C1 C10 C9 129.3(6)
C5 C10 C9 114.7(6)
C4 C11 C12 105.5(5)
C4 C11 H11A 110.7
C12 C11 H11A 110.7
C4 C11 H11B 110.7
C12 C11 H11B 110.7
H11A C11 H11B 108.8
C6 C12 C11 105.2(5)
C6 C12 H12A 110.7
C11 C12 H12A 110.7
C6 C12 H12B 110.7
C11 C12 H12B 110.7
H12A C12 H12B 108.8
C15 C13 C14 111.3(6)
C15 C13 P9 109.2(5)
C14 C13 P9 116.2(5)
C15 C13 H13 106.5
C14 C13 H13 106.5
P9 C13 H13 106.5
C13 C14 H14A 109.5
C13 C14 H14B 109.5
H14A C14 H14B 109.5
C13 C14 H14C 109.5
H14A C14 H14C 109.5
H14B C14 H14C 109.5
C13 C15 H15A 109.5
C13 C15 H15B 109.5
H15A C15 H15B 109.5
C13 C15 H15C 109.5
H15A C15 H15C 109.5
H15B C15 H15C 109.5
C18 C16 C17 110.3(6)
C18 C16 P9 110.4(6)
C17 C16 P9 108.0(5)
C18 C16 H16 109.3
C17 C16 H16 109.3
P9 C16 H16 109.3
C16 C17 H17A 109.5
C16 C17 H17B 109.5
H17A C17 H17B 109.5
C16 C17 H17C 109.5
H17A C17 H17C 109.5
H17B C17 H17C 109.5
C16 C18 H18A 109.5
C16 C18 H18B 109.5
H18A C18 H18B 109.5
C16 C18 H18C 109.5
H18A C18 H18C 109.5
H18B C18 H18C 109.5
C22 C21 C30 118.9(6)
C22 C21 As1 117.1(4)
C30 C21 As1 123.9(5)
C21 C22 C23 124.0(6)
C21 C22 H22 118.0
C23 C22 H22 118.0
C24 C23 C22 118.2(6)
C24 C23 H23 120.9
C22 C23 H23 120.9
C23 C24 C25 119.1(6)
C23 C24 C31 131.6(7)
C25 C24 C31 109.3(6)
C26 C25 C30 124.3(6)
C26 C25 C24 111.4(6)
C30 C25 C24 124.3(6)
C27 C26 C25 119.1(6)
C27 C26 C32 131.3(6)
C25 C26 C32 109.5(6)
C26 C27 C28 118.5(6)
C26 C27 H27 120.7
C28 C27 H27 120.7
C29 C28 C27 124.0(6)
C29 C28 H28 118.0
C27 C28 H28 118.0
C28 C29 C30 118.4(6)
C28 C29 P29 117.2(5)
C30 C29 P29 124.4(5)
C25 C30 C21 115.4(6)
C25 C30 C29 115.7(6)
C21 C30 C29 128.9(6)
C24 C31 C32 104.5(6)
C24 C31 H31A 110.8
C32 C31 H31A 110.8
C24 C31 H31B 110.8
C32 C31 H31B 110.8
H31A C31 H31B 108.9
C26 C32 C31 104.6(6)
C26 C32 H32A 110.8
C31 C32 H32A 110.8
C26 C32 H32B 110.8
C31 C32 H32B 110.8
H32A C32 H32B 108.9
C35 C33 C34 109.3(7)
C35 C33 P29 109.5(5)
C34 C33 P29 110.4(5)
C35 C33 H33 109.2
C34 C33 H33 109.2
P29 C33 H33 109.2
C33 C34 H34A 109.5
C33 C34 H34B 109.5
H34A C34 H34B 109.5
C33 C34 H34C 109.5
H34A C34 H34C 109.5
H34B C34 H34C 109.5
C33 C35 H35A 109.5
C33 C35 H35B 109.5
H35A C35 H35B 109.5
C33 C35 H35C 109.5
H35A C35 H35C 109.5
H35B C35 H35C 109.5
C38 C36 C37 110.2(6)
C38 C36 P29 106.5(5)
C37 C36 P29 113.8(6)
C38 C36 H36 108.7
C37 C36 H36 108.7
P29 C36 H36 108.7
C36 C37 H37A 109.5
C36 C37 H37B 109.5
H37A C37 H37B 109.5
C36 C37 H37C 109.5
H37A C37 H37C 109.5
H37B C37 H37C 109.5
C36 C38 H38A 109.5
C36 C38 H38B 109.5
H38A C38 H38B 109.5
C36 C38 H38C 109.5
H38A C38 H38C 109.5
H38B C38 H38C 109.5
C42 C41 C46 116.7(6)
C42 C41 As1 117.8(5)
C46 C41 As1 125.2(5)
C43 C42 C41 122.3(6)
C43 C42 H42 118.8
C41 C42 H42 118.8
C42 C43 C44 120.1(7)
C42 C43 H43 119.9
C44 C43 H43 119.9
C45 C44 C43 118.7(7)
C45 C44 H44 120.6
C43 C44 H44 120.6
C44 C45 C46 120.4(6)
C44 C45 H45 119.8
C46 C45 H45 119.8
C45 C46 C41 121.6(6)
C45 C46 H46 119.2
C41 C46 H46 119.2
Cl2 C51 Cl1 112.9(5)
Cl2 C51 H51A 109.0
Cl1 C51 H51A 109.0
Cl2 C51 H51B 109.0
Cl1 C51 H51B 109.0
H51A C51 H51B 107.8

loop_
_geom_bond_atom_site_label_1
_geom_bond_atom_site_label_2
_geom_bond_distance
As1 C41 1.965(7)
As1 C21 1.982(6)
As1 C1 2.003(6)
Cl1 C51 1.755(10)
Cl2 C51 1.754(11)
P9 C9 1.837(6)
P9 C16 1.860(8)
P9 C13 1.877(7)
P29 C29 1.840(7)
P29 C36 1.874(7)
P29 C33 1.875(7)
C1 C2 1.389(10)
C1 C10 1.430(10)
C2 C3 1.427(9)
C2 H2 0.9500
C3 C4 1.349(10)
C3 H3 0.9500
C4 C5 1.415(10)
C4 C11 1.515(9)
C5 C6 1.407(10)
C5 C10 1.439(8)
C6 C7 1.345(10)
C6 C12 1.522(9)
C7 C8 1.418(9)
C7 H7 0.9500
C8 C9 1.404(9)
C8 H8 0.9500
C9 C10 1.440(10)
C11 C12 1.531(11)
C11 H11A 0.9900
C11 H11B 0.9900
C12 H12A 0.9900
C12 H12B 0.9900
C13 C15 1.517(11)
C13 C14 1.520(10)
C13 H13 1.0000
C14 H14A 0.9800
C14 H14B 0.9800
C14 H14C 0.9800
C15 H15A 0.9800
C15 H15B 0.9800
C15 H15C 0.9800
C16 C18 1.498(10)
C16 C17 1.538(9)
C16 H16 1.0000
C17 H17A 0.9800
C17 H17B 0.9800
C17 H17C 0.9800
C18 H18A 0.9800
C18 H18B 0.9800
C18 H18C 0.9800
C21 C22 1.392(9)
C21 C30 1.427(9)
C22 C23 1.406(9)
C22 H22 0.9500
C23 C24 1.352(10)
C23 H23 0.9500
C24 C25 1.419(9)
C24 C31 1.508(10)
C25 C26 1.395(9)
C25 C30 1.409(9)
C26 C27 1.366(10)
C26 C32 1.514(10)
C27 C28 1.401(10)
C27 H27 0.9500
C28 C29 1.381(9)
C28 H28 0.9500
C29 C30 1.446(9)
C31 C32 1.557(10)
C31 H31A 0.9900
C31 H31B 0.9900
C32 H32A 0.9900
C32 H32B 0.9900
C33 C35 1.508(11)
C33 C34 1.533(11)
C33 H33 1.0000
C34 H34A 0.9800
C34 H34B 0.9800
C34 H34C 0.9800
C35 H35A 0.9800
C35 H35B 0.9800
C35 H35C 0.9800
C36 C38 1.511(11)
C36 C37 1.519(10)
C36 H36 1.0000
C37 H37A 0.9800
C37 H37B 0.9800
C37 H37C 0.9800
C38 H38A 0.9800
C38 H38B 0.9800
C38 H38C 0.9800
C41 C42 1.398(9)
C41 C46 1.401(9)
C42 C43 1.357(10)
C42 H42 0.9500
C43 C44 1.411(9)
C43 H43 0.9500
C44 C45 1.379(10)
C44 H44 0.9500
C45 C46 1.380(10)
C45 H45 0.9500
C46 H46 0.9500
C51 H51A 0.9900
C51 H51B 0.9900

loop_
_geom_torsion_atom_site_label_1
_geom_torsion_atom_site_label_2
_geom_torsion_atom_site_label_3
_geom_torsion_atom_site_label_4
_geom_torsion
C10 C1 C2 C3 0.6(10)
As1 C1 C2 C3 -173.3(5)
C1 C2 C3 C4 -1.0(10)
C2 C3 C4 C5 -0.3(9)
C2 C3 C4 C11 178.3(6)
C3 C4 C5 C6 -178.6(6)
C11 C4 C5 C6 2.5(7)
C3 C4 C5 C10 2.1(9)
C11 C4 C5 C10 -176.8(5)
C4 C5 C6 C7 178.5(6)
C10 C5 C6 C7 -2.2(10)
C4 C5 C6 C12 -1.6(7)
C10 C5 C6 C12 177.7(5)
C5 C6 C7 C8 2.1(9)
C12 C6 C7 C8 -177.8(6)
C6 C7 C8 C9 -0.2(10)
C7 C8 C9 C10 -1.8(10)
C7 C8 C9 P9 175.2(5)
C16 P9 C9 C8 33.2(6)
C13 P9 C9 C8 -74.3(6)
C16 P9 C9 C10 -149.9(5)
C13 P9 C9 C10 102.6(5)
C2 C1 C10 C5 1.1(8)
As1 C1 C10 C5 174.5(4)
C2 C1 C10 C9 178.8(6)
As1 C1 C10 C9 -7.8(9)
C6 C5 C10 C1 178.3(6)
C4 C5 C10 C1 -2.5(9)
C6 C5 C10 C9 0.2(9)
C4 C5 C10 C9 179.4(6)
C8 C9 C10 C1 -176.1(6)
P9 C9 C10 C1 7.0(9)
C8 C9 C10 C5 1.7(8)
P9 C9 C10 C5 -175.2(4)
C3 C4 C11 C12 178.9(7)
C5 C4 C11 C12 -2.3(7)
C7 C6 C12 C11 180.0(7)
C5 C6 C12 C11 0.0(7)
C4 C11 C12 C6 1.4(7)
C9 P9 C13 C15 -60.9(5)
C16 P9 C13 C15 -168.2(5)
C9 P9 C13 C14 66.0(6)
C16 P9 C13 C14 -41.2(6)
C9 P9 C16 C18 65.0(6)
C13 P9 C16 C18 170.4(5)
C9 P9 C16 C17 -174.2(5)
C13 P9 C16 C17 -68.9(5)
C30 C21 C22 C23 1.4(10)
As1 C21 C22 C23 -174.2(5)
C21 C22 C23 C24 1.4(11)
C22 C23 C24 C25 -1.6(11)
C22 C23 C24 C31 179.3(7)
C23 C24 C25 C26 -178.8(7)
C31 C24 C25 C26 0.4(9)
C23 C24 C25 C30 -0.9(11)
C31 C24 C25 C30 178.4(6)
C30 C25 C26 C27 -1.0(11)
C24 C25 C26 C27 177.0(7)
C30 C25 C26 C32 176.3(7)
C24 C25 C26 C32 -5.7(9)
C25 C26 C27 C28 -0.5(11)
C32 C26 C27 C28 -177.1(7)
C26 C27 C28 C29 1.0(12)
C27 C28 C29 C30 0.1(11)
C27 C28 C29 P29 -178.8(6)
C36 P29 C29 C28 -58.8(6)
C33 P29 C29 C28 49.2(6)
C36 P29 C29 C30 122.4(6)
C33 P29 C29 C30 -129.6(6)
C26 C25 C30 C21 -178.8(7)
C24 C25 C30 C21 3.5(10)
C26 C25 C30 C29 2.0(10)
C24 C25 C30 C29 -175.7(7)
C22 C21 C30 C25 -3.6(9)
As1 C21 C30 C25 171.7(5)
C22 C21 C30 C29 175.4(7)
As1 C21 C30 C29 -9.4(10)
C28 C29 C30 C25 -1.5(9)
P29 C29 C30 C25 177.3(5)
C28 C29 C30 C21 179.5(7)
P29 C29 C30 C21 -1.7(10)
C23 C24 C31 C32 -176.1(8)
C25 C24 C31 C32 4.8(8)
C27 C26 C32 C31 -174.8(8)
C25 C26 C32 C31 8.4(8)
C24 C31 C32 C26 -7.7(8)
C29 P29 C33 C35 176.8(6)
C36 P29 C33 C35 -81.1(6)
C29 P29 C33 C34 56.5(6)
C36 P29 C33 C34 158.5(5)
C29 P29 C36 C38 -70.1(5)
C33 P29 C36 C38 -173.2(5)
C29 P29 C36 C37 168.3(5)
C33 P29 C36 C37 65.2(6)
C46 C41 C42 C43 -0.1(9)
As1 C41 C42 C43 175.2(5)
C41 C42 C43 C44 -0.6(10)
C42 C43 C44 C45 1.2(10)
C43 C44 C45 C46 -1.1(10)
C44 C45 C46 C41 0.4(10)
C42 C41 C46 C45 0.2(9)
As1 C41 C46 C45 -174.7(5)
